data_7241232
loop_
_publ_author_name
'Shen, Jinhui'
'Yu, Aimin'
'Zhang, Lei'
'Meng, Xiangtai'

_publ_section_title
;
 Construction of benzothiophene fused pyrrolidone in water via a
 catalyst-free process and a mechanism study
;
_journal_issue 20
_journal_name_full 'Green Chemistry'
_journal_page_first 6798
_journal_page_last 6803
_journal_paper_doi 10.1039/D0GC01860K
_journal_volume 22
_journal_year 2020
_chemical_formula_moiety 'C22 H19 N O3 S'
_chemical_formula_sum 'C22 H19 N O3 S'
_chemical_formula_weight 377.44
_space_group_crystal_system monoclinic
_space_group_IT_number 14
_space_group_name_Hall '-P 2ybc'
_space_group_name_H-M_alt 'P 1 21/c 1'
_atom_sites_solution_hydrogens geom
_atom_sites_solution_primary dual
_audit_creation_date 2019-07-08
_audit_creation_method
;
Olex2 1.2
(compiled 2018.05.29 svn.r3508 for OlexSys, GUI svn.r5506)
;
_audit_update_record
;
2020-05-28 deposited with the CCDC.	2020-09-01 downloaded from the CCDC.
;
_cell_angle_alpha 90
_cell_angle_beta 99.105(13)
_cell_angle_gamma 90
_cell_formula_units_Z 4
_cell_length_a 12.0121(17)
_cell_length_b 9.9422(14)
_cell_length_c 15.9636(19)
_cell_measurement_reflns_used 1365
_cell_measurement_temperature 293(2)
_cell_measurement_theta_max 30.3030
_cell_measurement_theta_min 2.9290
_cell_volume 1882.5(4)
_computing_cell_refinement 'CrysAlisPro 1.171.39.7e (Rigaku OD, 2015)'
_computing_data_collection 'CrysAlisPro 1.171.39.7e (Rigaku OD, 2015)'
_computing_data_reduction 'CrysAlisPro 1.171.39.7e (Rigaku OD, 2015)'
_computing_molecular_graphics 'Olex2 (Dolomanov et al., 2009)'
_computing_publication_material 'Olex2 (Dolomanov et al., 2009)'
_computing_structure_refinement 'ShelXL (Sheldrick, 2015)'
_computing_structure_solution 'ShelXT (Sheldrick, 2015)'
_diffrn_ambient_temperature 293(2)
_diffrn_detector 'CCD plate'
_diffrn_measured_fraction_theta_full 0.995
_diffrn_measured_fraction_theta_max 0.995
_diffrn_measurement_details
;
List of Runs (angles in degrees, time in seconds):

  # Type    Start    End  Width  t~exp~   \w     \q     \k     \f   Frames
#--------------------------------------------------------------------------
  1  \w    -74.00 110.00   1.00   20.00    --   30.00  54.00-150.00  184
  2  \w     84.00 117.00   1.00   20.00    --   30.00  54.00 120.00   33
;
_diffrn_measurement_device 'two-circle diffractometer'
_diffrn_measurement_device_type 'XtaLAB Mini (ROW)'
_diffrn_measurement_method '\w scans'
_diffrn_orient_matrix_type 'CrysAlisPro convention (1999,Acta A55,543-557)'
_diffrn_orient_matrix_UB_11 -0.0071245000
_diffrn_orient_matrix_UB_12 -0.0200361000
_diffrn_orient_matrix_UB_13 0.0414347000
_diffrn_orient_matrix_UB_21 -0.0585673000
_diffrn_orient_matrix_UB_22 0.0138876000
_diffrn_orient_matrix_UB_23 -0.0098539000
_diffrn_orient_matrix_UB_31 -0.0099800000
_diffrn_orient_matrix_UB_32 -0.0670242000
_diffrn_orient_matrix_UB_33 -0.0144927000
_diffrn_radiation_monochromator graphite
_diffrn_radiation_probe x-ray
_diffrn_radiation_type MoK\a
_diffrn_radiation_wavelength 0.71073
_diffrn_reflns_av_R_equivalents 0.0625
_diffrn_reflns_av_unetI/netI 0.1224
_diffrn_reflns_Laue_measured_fraction_full 0.995
_diffrn_reflns_Laue_measured_fraction_max 0.995
_diffrn_reflns_limit_h_max 11
_diffrn_reflns_limit_h_min -14
_diffrn_reflns_limit_k_max 11
_diffrn_reflns_limit_k_min -11
_diffrn_reflns_limit_l_max 18
_diffrn_reflns_limit_l_min -9
_diffrn_reflns_number 6254
_diffrn_reflns_point_group_measured_fraction_full 0.995
_diffrn_reflns_point_group_measured_fraction_max 0.995
_diffrn_reflns_theta_full 25.004
_diffrn_reflns_theta_max 25.004
_diffrn_reflns_theta_min 3.322
_diffrn_source 'fine-focus sealed X-ray tube'
_diffrn_source_type 'Enhance (Mo) X-ray Source'
_exptl_absorpt_coefficient_mu 0.194
_exptl_absorpt_correction_T_max 1.00000
_exptl_absorpt_correction_T_min 0.35967
_exptl_absorpt_correction_type multi-scan
_exptl_absorpt_process_details
;
CrysAlisPro 1.171.39.7e (Rigaku Oxford Diffraction, 2015)
Empirical absorption correction using spherical harmonics,
 implemented in SCALE3 ABSPACK scaling algorithm.
;
_exptl_crystal_density_diffrn 1.332
_exptl_crystal_description block
_exptl_crystal_F_000 792
_refine_diff_density_max 0.262
_refine_diff_density_min -0.298
_refine_diff_density_rms 0.049
_refine_ls_extinction_method none
_refine_ls_goodness_of_fit_ref 0.926
_refine_ls_hydrogen_treatment constr
_refine_ls_matrix_type full
_refine_ls_number_parameters 246
_refine_ls_number_reflns 3307
_refine_ls_number_restraints 0
_refine_ls_restrained_S_all 0.926
_refine_ls_R_factor_all 0.1209
_refine_ls_R_factor_gt 0.0608
_refine_ls_shift/su_max 0.000
_refine_ls_shift/su_mean 0.000
_refine_ls_structure_factor_coef Fsqd
_refine_ls_weighting_details 'w=1/[\s^2^(Fo^2^)+(0.0321P)^2^] where P=(Fo^2^+2Fc^2^)/3'
_refine_ls_weighting_scheme calc
_refine_ls_wR_factor_gt 0.1178
_refine_ls_wR_factor_ref 0.1489
_reflns_Friedel_coverage 0.000
_reflns_number_gt 1624
_reflns_number_total 3307
_reflns_threshold_expression 'I > 2\s(I)'
_cod_data_source_file d0gc01860k2.cif
_cod_data_source_block 4
_cod_depositor_comments 'Adding full bibliography for 7241227--7241236.cif.'
_cod_database_code 7241232
_shelx_shelxl_version_number 2017/1
_shelx_space_group_comment
;
The symmetry employed for this shelxl refinement is uniquely defined
by the following loop, which should always be used as a source of
symmetry information in preference to the above space-group names.
They are only intended as comments.
;
_reflns_odcompleteness_completeness 99.85
_reflns_odcompleteness_iscentric 1
_reflns_odcompleteness_theta 26.32
_olex2_refinement_description
;
1. Fixed Uiso
 At 1.2 times of:
  All C(H) groups, All C(H,H) groups
 At 1.5 times of:
  All C(H,H,H) groups
2.a Secondary CH2 refined with riding coordinates:
 C00F(H00A,H00B), C00Q(H00L,H00M)
2.b Aromatic/amide H refined with riding coordinates:
 C00D(H00D), C00E(H00E), C00G(H00G), C00I(H00I), C00J(H00J), C00K(H00K),
 C00N(H00N), C00O(H00O), C00P(H00P)
2.c Idealised Me refined as rotating group:
 C00M(H00C,H00F,H00H), C00R(H00Q,H00R,H00S)
;
_olex2_submission_special_instructions 'No special instructions were received'
_oxdiff_exptl_absorpt_empirical_details
;
Empirical correction (ABSPACK) includes:
- Absorption correction using spherical harmonics
- Frame scaling
;
_oxdiff_exptl_absorpt_empirical_full_max 1.791
_oxdiff_exptl_absorpt_empirical_full_min 0.407

loop_
_space_group_symop_operation_xyz
'x, y, z'
'-x, y+1/2, -z+1/2'
'-x, -y, -z'
'x, -y-1/2, z-1/2'

loop_
_atom_site_label
_atom_site_type_symbol
_atom_site_fract_x
_atom_site_fract_y
_atom_site_fract_z
_atom_site_U_iso_or_equiv
_atom_site_adp_type
_atom_site_occupancy
_atom_site_site_symmetry_order
_atom_site_calc_flag
_atom_site_refinement_flags_posn
_atom_site_refinement_flags_adp
_atom_site_refinement_flags_occupancy
_atom_site_disorder_assembly
_atom_site_disorder_group
S001 S 0.54047(9) 0.70263(10) 0.40150(6) 0.0515(3) Uani 1 1 d . . . . .
O002 O 0.4819(2) 0.7588(3) 0.70178(15) 0.0616(8) Uani 1 1 d . . . . .
N003 N 0.6068(3) 0.6174(3) 0.64718(18) 0.0504(8) Uani 1 1 d . . . . .
O004 O 0.7045(3) 0.5029(3) 0.4081(2) 0.0935(12) Uani 1 1 d . . . . .
O005 O 0.8240(3) 0.3600(3) 0.4862(2) 0.0934(11) Uani 1 1 d . . . . .
C006 C 0.4972(3) 0.7498(4) 0.5515(2) 0.0443(9) Uani 1 1 d . . . . .
C007 C 0.6353(3) 0.5859(4) 0.5684(2) 0.0461(9) Uani 1 1 d . . . . .
C008 C 0.5222(3) 0.7139(4) 0.6424(2) 0.0487(10) Uani 1 1 d . . . . .
C009 C 0.4374(3) 0.8216(4) 0.4147(2) 0.0459(10) Uani 1 1 d . . . . .
C00A C 0.7698(3) 0.5877(4) 0.7631(2) 0.0493(10) Uani 1 1 d . . . . .
C00B C 0.4232(3) 0.8378(3) 0.4999(2) 0.0435(9) Uani 1 1 d . . . . .
C00C C 0.5635(3) 0.6719(4) 0.5085(2) 0.0439(9) Uani 1 1 d . . . . .
C00D C 0.3440(3) 0.9305(4) 0.5210(2) 0.0524(10) Uani 1 1 d . . . . .
H00D H 0.334644 0.940973 0.577375 0.063 Uiso 1 1 calc R . . . .
C00E C 0.3735(3) 0.8973(4) 0.3519(2) 0.0549(11) Uani 1 1 d . . . . .
H00E H 0.382629 0.887849 0.295394 0.066 Uiso 1 1 calc R . . . .
C00F C 0.6508(3) 0.5483(4) 0.7267(2) 0.0550(11) Uani 1 1 d . . . . .
H00A H 0.648373 0.452035 0.716676 0.066 Uiso 1 1 calc R . . . .
H00B H 0.602086 0.567849 0.768102 0.066 Uiso 1 1 calc R . . . .
C00G C 0.2962(3) 0.9871(4) 0.3748(3) 0.0572(11) Uani 1 1 d . . . . .
H00G H 0.252713 1.037378 0.332575 0.069 Uiso 1 1 calc R . . . .
C00H C 0.2805(3) 1.0055(4) 0.4593(3) 0.0532(10) Uani 1 1 d . . . . .
C00I C 0.7957(4) 0.7189(4) 0.7891(3) 0.0614(12) Uani 1 1 d . . . . .
H00I H 0.739524 0.784106 0.782851 0.074 Uiso 1 1 calc R . . . .
C00J C 0.7133(3) 0.4927(4) 0.5574(3) 0.0545(10) Uani 1 1 d . . . . .
H00J H 0.750011 0.448633 0.605329 0.065 Uiso 1 1 calc R . . . .
C00K C 0.8569(4) 0.4944(5) 0.7730(3) 0.0680(13) Uani 1 1 d . . . . .
H00K H 0.841608 0.406017 0.755803 0.082 Uiso 1 1 calc R . . . .
C00L C 0.7437(4) 0.4566(5) 0.4768(3) 0.0673(13) Uani 1 1 d . . . . .
C00M C 0.1948(4) 1.1055(4) 0.4808(3) 0.0719(13) Uani 1 1 d . . . . .
H00C H 0.121824 1.063843 0.473973 0.108 Uiso 1 1 calc GR . . . .
H00F H 0.192418 1.181693 0.443577 0.108 Uiso 1 1 calc GR . . . .
H00H H 0.215612 1.134640 0.538470 0.108 Uiso 1 1 calc GR . . . .
C00N C 0.9660(4) 0.5297(6) 0.8078(3) 0.0804(15) Uani 1 1 d . . . . .
H00N H 1.022915 0.465406 0.813552 0.096 Uiso 1 1 calc R . . . .
C00O C 0.9902(5) 0.6591(7) 0.8337(3) 0.0915(17) Uani 1 1 d . . . . .
H00O H 1.063237 0.683093 0.857256 0.110 Uiso 1 1 calc R . . . .
C00P C 0.9052(5) 0.7531(5) 0.8245(3) 0.0861(16) Uani 1 1 d . . . . .
H00P H 0.921338 0.841065 0.842216 0.103 Uiso 1 1 calc R . . . .
C00Q C 0.8618(6) 0.3092(6) 0.4103(4) 0.134(3) Uani 1 1 d . . . . .
H00L H 0.859570 0.211706 0.409926 0.160 Uiso 1 1 calc R . . . .
H00M H 0.812477 0.341567 0.360311 0.160 Uiso 1 1 calc R . . . .
C00R C 0.9754(6) 0.3548(6) 0.4089(4) 0.142(3) Uani 1 1 d . . . . .
H00Q H 1.003593 0.314642 0.361701 0.213 Uiso 1 1 calc GR . . . .
H00R H 1.022500 0.329243 0.460719 0.213 Uiso 1 1 calc GR . . . .
H00S H 0.975824 0.450950 0.403242 0.213 Uiso 1 1 calc GR . . . .

loop_
_atom_site_aniso_label
_atom_site_aniso_U_11
_atom_site_aniso_U_22
_atom_site_aniso_U_33
_atom_site_aniso_U_23
_atom_site_aniso_U_13
_atom_site_aniso_U_12
S001 0.0512(7) 0.0791(7) 0.0269(5) -0.0015(5) 0.0145(4) -0.0055(6)
O002 0.072(2) 0.0900(19) 0.0264(16) -0.0054(14) 0.0183(14) 0.0092(16)
N003 0.053(2) 0.073(2) 0.0256(17) 0.0050(15) 0.0078(14) 0.0035(19)
O004 0.119(3) 0.119(3) 0.050(2) -0.006(2) 0.037(2) 0.022(2)
O005 0.082(3) 0.110(3) 0.094(3) -0.027(2) 0.031(2) 0.018(2)
C006 0.041(2) 0.059(2) 0.034(2) -0.0006(18) 0.0068(17) -0.0103(19)
C007 0.051(2) 0.064(2) 0.026(2) -0.0051(19) 0.0155(17) -0.015(2)
C008 0.053(3) 0.068(2) 0.026(2) -0.0017(18) 0.0101(18) -0.007(2)
C009 0.045(2) 0.065(2) 0.029(2) 0.0010(19) 0.0079(17) -0.010(2)
C00A 0.055(3) 0.066(3) 0.028(2) 0.0068(19) 0.0099(18) 0.003(2)
C00B 0.040(2) 0.059(2) 0.031(2) -0.0012(18) 0.0043(17) -0.009(2)
C00C 0.043(2) 0.062(2) 0.029(2) 0.0024(18) 0.0109(17) -0.0061(19)
C00D 0.055(3) 0.070(2) 0.035(2) -0.005(2) 0.0117(19) -0.007(2)
C00E 0.046(3) 0.085(3) 0.034(2) 0.003(2) 0.0086(18) -0.008(2)
C00F 0.061(3) 0.072(3) 0.034(2) 0.0092(19) 0.0150(19) 0.001(2)
C00G 0.048(3) 0.080(3) 0.041(3) 0.009(2) 0.0010(19) -0.007(2)
C00H 0.043(2) 0.068(3) 0.047(3) -0.002(2) 0.0029(19) -0.010(2)
C00I 0.079(4) 0.059(3) 0.048(3) 0.004(2) 0.016(2) 0.008(3)
C00J 0.052(3) 0.069(2) 0.044(3) 0.000(2) 0.013(2) -0.003(2)
C00K 0.075(4) 0.081(3) 0.046(3) 0.007(2) 0.005(2) 0.007(3)
C00L 0.064(3) 0.085(3) 0.058(3) -0.013(3) 0.024(3) -0.012(3)
C00M 0.061(3) 0.088(3) 0.066(3) -0.005(3) 0.004(2) 0.011(3)
C00N 0.064(4) 0.108(4) 0.066(4) 0.007(3) 0.003(3) 0.018(3)
C00O 0.068(4) 0.142(5) 0.063(4) 0.003(4) 0.006(3) -0.018(4)
C00P 0.098(5) 0.096(4) 0.065(4) -0.003(3) 0.016(3) -0.034(4)
C00Q 0.135(6) 0.160(5) 0.125(6) -0.088(5) 0.077(5) -0.019(5)
C00R 0.151(7) 0.147(5) 0.154(6) 0.035(5) 0.101(5) 0.050(5)

loop_
_atom_type_symbol
_atom_type_description
_atom_type_scat_dispersion_real
_atom_type_scat_dispersion_imag
_atom_type_scat_source
C C 0.0033 0.0016 'International Tables Vol C Tables 4.2.6.8 and 6.1.1.4'
H H 0.0000 0.0000 'International Tables Vol C Tables 4.2.6.8 and 6.1.1.4'
N N 0.0061 0.0033 'International Tables Vol C Tables 4.2.6.8 and 6.1.1.4'
O O 0.0106 0.0060 'International Tables Vol C Tables 4.2.6.8 and 6.1.1.4'
S S 0.1246 0.1234 'International Tables Vol C Tables 4.2.6.8 and 6.1.1.4'

loop_
_geom_angle_atom_site_label_1
_geom_angle_atom_site_label_2
_geom_angle_atom_site_label_3
_geom_angle
_geom_angle_site_symmetry_1
_geom_angle_site_symmetry_3
_geom_angle_publ_flag
C00C S001 C009 90.35(18) . . ?
C007 N003 C008 112.8(3) . . ?
C007 N003 C00F 124.8(3) . . ?
C008 N003 C00F 122.0(3) . . ?
C00L O005 C00Q 117.8(4) . . ?
C00B C006 C008 137.0(4) . . ?
C00C C006 C008 108.2(3) . . ?
C00C C006 C00B 114.8(3) . . ?
N003 C007 C00C 104.8(3) . . ?
C00J C007 N003 123.2(4) . . ?
C00J C007 C00C 132.0(3) . . ?
O002 C008 N003 126.0(3) . . ?
O002 C008 C006 129.3(4) . . ?
N003 C008 C006 104.6(3) . . ?
C00B C009 S001 113.0(3) . . ?
C00E C009 S001 127.0(3) . . ?
C00E C009 C00B 120.0(4) . . ?
C00I C00A C00F 120.9(4) . . ?
C00K C00A C00F 121.4(4) . . ?
C00K C00A C00I 117.7(4) . . ?
C009 C00B C006 109.3(3) . . ?
C00D C00B C006 130.9(3) . . ?
C00D C00B C009 119.9(3) . . ?
C006 C00C S001 112.6(3) . . ?
C006 C00C C007 109.5(3) . . ?
C007 C00C S001 137.9(3) . . ?
C00B C00D H00D 119.8 . . ?
C00H C00D C00B 120.5(4) . . ?
C00H C00D H00D 119.8 . . ?
C009 C00E H00E 120.7 . . ?
C00G C00E C009 118.6(4) . . ?
C00G C00E H00E 120.7 . . ?
N003 C00F C00A 113.7(3) . . ?
N003 C00F H00A 108.8 . . ?
N003 C00F H00B 108.8 . . ?
C00A C00F H00A 108.8 . . ?
C00A C00F H00B 108.8 . . ?
H00A C00F H00B 107.7 . . ?
C00E C00G H00G 118.7 . . ?
C00E C00G C00H 122.5(4) . . ?
C00H C00G H00G 118.7 . . ?
C00D C00H C00G 118.5(4) . . ?
C00D C00H C00M 121.2(4) . . ?
C00G C00H C00M 120.3(4) . . ?
C00A C00I H00I 119.9 . . ?
C00P C00I C00A 120.3(4) . . ?
C00P C00I H00I 119.9 . . ?
C007 C00J H00J 117.7 . . ?
C007 C00J C00L 124.6(4) . . ?
C00L C00J H00J 117.7 . . ?
C00A C00K H00K 119.2 . . ?
C00N C00K C00A 121.6(5) . . ?
C00N C00K H00K 119.2 . . ?
O004 C00L O005 122.5(4) . . ?
O004 C00L C00J 126.6(5) . . ?
O005 C00L C00J 110.8(4) . . ?
C00H C00M H00C 109.5 . . ?
C00H C00M H00F 109.5 . . ?
C00H C00M H00H 109.5 . . ?
H00C C00M H00F 109.5 . . ?
H00C C00M H00H 109.5 . . ?
H00F C00M H00H 109.5 . . ?
C00K C00N H00N 119.9 . . ?
C00O C00N C00K 120.1(5) . . ?
C00O C00N H00N 119.9 . . ?
C00N C00O H00O 120.4 . . ?
C00N C00O C00P 119.3(5) . . ?
C00P C00O H00O 120.4 . . ?
C00I C00P H00P 119.5 . . ?
C00O C00P C00I 121.1(5) . . ?
C00O C00P H00P 119.5 . . ?
O005 C00Q H00L 109.9 . . ?
O005 C00Q H00M 109.9 . . ?
H00L C00Q H00M 108.3 . . ?
C00R C00Q O005 109.0(5) . . ?
C00R C00Q H00L 109.9 . . ?
C00R C00Q H00M 109.9 . . ?
C00Q C00R H00Q 109.5 . . ?
C00Q C00R H00R 109.5 . . ?
C00Q C00R H00S 109.5 . . ?
H00Q C00R H00R 109.5 . . ?
H00Q C00R H00S 109.5 . . ?
H00R C00R H00S 109.5 . . ?

loop_
_geom_bond_atom_site_label_1
_geom_bond_atom_site_label_2
_geom_bond_distance
_geom_bond_site_symmetry_2
_geom_bond_publ_flag
S001 C009 1.749(4) . ?
S001 C00C 1.715(3) . ?
O002 C008 1.214(4) . ?
N003 C007 1.391(4) . ?
N003 C008 1.391(5) . ?
N003 C00F 1.466(4) . ?
O004 C00L 1.214(5) . ?
O005 C00L 1.353(5) . ?
O005 C00Q 1.451(5) . ?
C006 C008 1.479(5) . ?
C006 C00B 1.415(5) . ?
C006 C00C 1.370(5) . ?
C007 C00C 1.458(5) . ?
C007 C00J 1.349(5) . ?
C009 C00B 1.407(4) . ?
C009 C00E 1.385(5) . ?
C00A C00F 1.508(5) . ?
C00A C00I 1.389(5) . ?
C00A C00K 1.388(5) . ?
C00B C00D 1.403(5) . ?
C00D H00D 0.9300 . ?
C00D C00H 1.369(5) . ?
C00E H00E 0.9300 . ?
C00E C00G 1.379(5) . ?
C00F H00A 0.9700 . ?
C00F H00B 0.9700 . ?
C00G H00G 0.9300 . ?
C00G C00H 1.403(5) . ?
C00H C00M 1.509(5) . ?
C00I H00I 0.9300 . ?
C00I C00P 1.389(6) . ?
C00J H00J 0.9300 . ?
C00J C00L 1.437(5) . ?
C00K H00K 0.9300 . ?
C00K C00N 1.385(6) . ?
C00M H00C 0.9600 . ?
C00M H00F 0.9600 . ?
C00M H00H 0.9600 . ?
C00N H00N 0.9300 . ?
C00N C00O 1.368(6) . ?
C00O H00O 0.9300 . ?
C00O C00P 1.375(7) . ?
C00P H00P 0.9300 . ?
C00Q H00L 0.9700 . ?
C00Q H00M 0.9700 . ?
C00Q C00R 1.441(7) . ?
C00R H00Q 0.9600 . ?
C00R H00R 0.9600 . ?
C00R H00S 0.9600 . ?
